data_7103169
loop_
_publ_author_name
'Conway, Ben'
'Graham, David V'
'Hevia, Eva'
'Kennedy, Alan R'
'Klett, Jan'
'Mulvey, Robert E'

_publ_section_title
;
 Structurally-defined potassium-mediated regioselective zincation of
 amino- and alkoxy-substituted pyridines.
;
_journal_issue 23
_journal_name_full 'Chemical communications (Cambridge, England)'
_journal_page_first 2638
_journal_page_last 2640
_journal_paper_doi 10.1039/b805606d
_journal_year 2008
_chemical_formula_sum 'C22 H51 K N4 Zn'
_chemical_formula_weight 476.14
_chemical_name_systematic
;
?
;
_space_group_IT_number 19
_symmetry_cell_setting orthorhombic
_symmetry_space_group_name_Hall 'P 2ac 2ab'
_symmetry_space_group_name_H-M 'P 21 21 21'
_atom_sites_solution_hydrogens geom
_atom_sites_solution_primary direct
_atom_sites_solution_secondary difmap
_audit_creation_method SHELXL-97
_cell_angle_alpha 90.00
_cell_angle_beta 90.00
_cell_angle_gamma 90.00
_cell_formula_units_Z 4
_cell_length_a 8.0619(2)
_cell_length_b 15.9886(4)
_cell_length_c 21.2669(6)
_cell_measurement_reflns_used 3402
_cell_measurement_temperature 123(2)
_cell_measurement_theta_max 27.48
_cell_measurement_theta_min 1.00
_cell_volume 2741.27(12)
_computing_data_collection 'Denzo & Collect'
_computing_structure_refinement 'SHELXL-97 (Sheldrick, 1997)'
_computing_structure_solution SIR
_diffrn_ambient_temperature 123(2)
_diffrn_measured_fraction_theta_full 0.991
_diffrn_measured_fraction_theta_max 0.991
_diffrn_measurement_device_type 'Nonius Kappa CCD'
_diffrn_measurement_method 'phi and omega scans'
_diffrn_radiation_monochromator graphite
_diffrn_radiation_source 'fine-focus sealed tube'
_diffrn_radiation_type MoK\a
_diffrn_radiation_wavelength 0.71073
_diffrn_reflns_av_R_equivalents 0.0000
_diffrn_reflns_av_sigmaI/netI 0.0359
_diffrn_reflns_limit_h_max 9
_diffrn_reflns_limit_h_min -9
_diffrn_reflns_limit_k_max 18
_diffrn_reflns_limit_k_min -18
_diffrn_reflns_limit_l_max 25
_diffrn_reflns_limit_l_min -25
_diffrn_reflns_number 4780
_diffrn_reflns_theta_full 25.00
_diffrn_reflns_theta_max 25.00
_diffrn_reflns_theta_min 4.28
_diffrn_standards_decay_% 0
_diffrn_standards_number 0
_exptl_absorpt_coefficient_mu 1.061
_exptl_absorpt_correction_type none
_exptl_crystal_colour colourless
_exptl_crystal_density_diffrn 1.154
_exptl_crystal_density_method 'not measured'
_exptl_crystal_description 'cut needle'
_exptl_crystal_F_000 1040
_exptl_crystal_size_max 0.40
_exptl_crystal_size_mid 0.20
_exptl_crystal_size_min 0.15
_refine_diff_density_max 2.024
_refine_diff_density_min -1.362
_refine_diff_density_rms 0.098
_refine_ls_abs_structure_details 'Flack H D (1983), Acta Cryst. A39, 876-881'
_refine_ls_abs_structure_Flack 0.12(4)
_refine_ls_extinction_method none
_refine_ls_goodness_of_fit_ref 1.120
_refine_ls_hydrogen_treatment constr
_refine_ls_matrix_type full
_refine_ls_number_parameters 265
_refine_ls_number_reflns 4780
_refine_ls_number_restraints 1
_refine_ls_restrained_S_all 1.121
_refine_ls_R_factor_all 0.0925
_refine_ls_R_factor_gt 0.0764
_refine_ls_shift/su_max 0.001
_refine_ls_shift/su_mean 0.000
_refine_ls_structure_factor_coef Fsqd
_refine_ls_weighting_details 'calc w=1/[\s^2^(Fo^2^)+(0.0159P)^2^+15.0712P] where P=(Fo^2^+2Fc^2^)/3'
_refine_ls_weighting_scheme calc
_refine_ls_wR_factor_gt 0.1519
_refine_ls_wR_factor_ref 0.1607
_reflns_number_gt 4132
_reflns_number_total 4780
_reflns_threshold_expression I>2\s(I)
_cod_data_source_file b805606d.txt
_cod_data_source_block dvgrem93
_cod_original_sg_symbol_H-M P212121
_cod_database_code 7103169

loop_
_symmetry_equiv_pos_as_xyz
'x, y, z'
'-x+1/2, -y, z+1/2'
'x+1/2, -y+1/2, -z'
'-x, y+1/2, -z+1/2'

loop_
_atom_site_label
_atom_site_type_symbol
_atom_site_fract_x
_atom_site_fract_y
_atom_site_fract_z
_atom_site_U_iso_or_equiv
_atom_site_adp_type
_atom_site_occupancy
_atom_site_symmetry_multiplicity
_atom_site_calc_flag
_atom_site_refinement_flags
_atom_site_disorder_assembly
_atom_site_disorder_group
K1 K 0.92740(19) 0.98044(9) 0.36909(6) 0.0304(3) Uani 1 1 d . . .
Zn1 Zn 0.75144(12) 0.86593(5) 0.24897(4) 0.0416(2) Uani 1 1 d . . .
N1 N 0.8855(6) 0.9713(3) 0.2370(2) 0.0263(12) Uani 1 1 d . . .
N2 N 1.0729(9) 0.8561(4) 0.4499(3) 0.0439(15) Uani 1 1 d . . .
N3 N 1.2226(9) 1.0289(4) 0.4380(3) 0.0543(19) Uani 1 1 d . . .
N4 N 0.8983(8) 1.1257(4) 0.4510(3) 0.0458(16) Uani 1 1 d . . .
C1 C 0.7139(11) 0.7768(6) 0.1811(5) 0.062(3) Uani 1 1 d . . .
H1A H 0.7874 0.7892 0.1450 0.074 Uiso 1 1 calc R . .
H1B H 0.7473 0.7217 0.1982 0.074 Uiso 1 1 calc R . .
C2 C 0.5463(14) 0.7706(7) 0.1586(5) 0.070(3) Uani 1 1 d . . .
H2A H 0.4768 0.7444 0.1908 0.105 Uiso 1 1 calc R . .
H2B H 0.5439 0.7365 0.1203 0.105 Uiso 1 1 calc R . .
H2C H 0.5038 0.8267 0.1492 0.105 Uiso 1 1 calc R . .
C3 C 0.6639(9) 0.8452(5) 0.3380(3) 0.0371(17) Uani 1 1 d . . .
H3A H 0.7574 0.8288 0.3655 0.045 Uiso 1 1 calc R . .
H3B H 0.6166 0.8979 0.3547 0.045 Uiso 1 1 calc R . .
C4 C 0.5307(10) 0.7767(5) 0.3399(4) 0.044(2) Uani 1 1 d . . .
H4A H 0.4356 0.7938 0.3143 0.065 Uiso 1 1 calc R . .
H4B H 0.4947 0.7681 0.3834 0.065 Uiso 1 1 calc R . .
H4C H 0.5768 0.7245 0.3233 0.065 Uiso 1 1 calc R . .
C5 C 0.6447(8) 1.0558(5) 0.2601(4) 0.0423(19) Uani 1 1 d . . .
H5A H 0.5742 1.0059 0.2582 0.063 Uiso 1 1 calc R . .
H5B H 0.5803 1.1049 0.2472 0.063 Uiso 1 1 calc R . .
H5C H 0.6846 1.0637 0.3033 0.063 Uiso 1 1 calc R . .
C6 C 0.7188(11) 1.0379(6) 0.1488(3) 0.057(2) Uani 1 1 d . . .
H6A H 0.8026 1.0545 0.1179 0.085 Uiso 1 1 calc R . .
H6B H 0.6221 1.0747 0.1453 0.085 Uiso 1 1 calc R . .
H6C H 0.6850 0.9799 0.1409 0.085 Uiso 1 1 calc R . .
C7 C 0.7929(9) 1.0448(4) 0.2159(3) 0.0329(17) Uani 1 1 d . . .
C8 C 0.8980(9) 1.1240(5) 0.2206(4) 0.0417(18) Uani 1 1 d . . .
H8A H 0.8360 1.1713 0.2019 0.050 Uiso 1 1 calc R . .
H8B H 0.9173 1.1371 0.2655 0.050 Uiso 1 1 calc R . .
C9 C 1.0639(12) 1.1156(5) 0.1876(4) 0.056(2) Uani 1 1 d . . .
H9A H 1.1310 1.1666 0.1948 0.067 Uiso 1 1 calc R . .
H9B H 1.0463 1.1095 0.1418 0.067 Uiso 1 1 calc R . .
C10 C 1.1567(9) 1.0385(5) 0.2132(4) 0.049(2) Uani 1 1 d . . .
H10A H 1.1865 1.0482 0.2578 0.058 Uiso 1 1 calc R . .
H10B H 1.2607 1.0306 0.1892 0.058 Uiso 1 1 calc R . .
C11 C 1.0486(9) 0.9579(4) 0.2081(3) 0.0340(16) Uani 1 1 d . . .
C12 C 1.0522(12) 0.9277(5) 0.1392(4) 0.055(2) Uani 1 1 d . . .
H12A H 0.9788 0.8793 0.1344 0.083 Uiso 1 1 calc R . .
H12B H 1.1657 0.9118 0.1278 0.083 Uiso 1 1 calc R . .
H12C H 1.0145 0.9729 0.1115 0.083 Uiso 1 1 calc R . .
C13 C 1.1380(9) 0.8889(5) 0.2455(4) 0.0466(19) Uani 1 1 d . . .
H13A H 1.1617 0.9090 0.2881 0.070 Uiso 1 1 calc R . .
H13B H 1.2422 0.8745 0.2244 0.070 Uiso 1 1 calc R . .
H13C H 1.0670 0.8393 0.2478 0.070 Uiso 1 1 calc R . .
C14 C 1.0765(15) 0.7700(5) 0.4268(5) 0.069(3) Uani 1 1 d . . .
H14A H 1.0970 0.7319 0.4620 0.104 Uiso 1 1 calc R . .
H14B H 1.1652 0.7641 0.3956 0.104 Uiso 1 1 calc R . .
H14C H 0.9697 0.7564 0.4073 0.104 Uiso 1 1 calc R . .
C15 C 0.9464(17) 0.8658(7) 0.4964(4) 0.082(3) Uani 1 1 d . . .
H15A H 0.8388 0.8505 0.4783 0.122 Uiso 1 1 calc R . .
H15B H 0.9432 0.9241 0.5105 0.122 Uiso 1 1 calc R . .
H15C H 0.9706 0.8293 0.5323 0.122 Uiso 1 1 calc R . .
C16 C 1.2398(15) 0.8792(6) 0.4716(5) 0.076(3) Uani 1 1 d . . .
H16A H 1.3203 0.8651 0.4381 0.091 Uiso 1 1 calc R . .
H16B H 1.2673 0.8447 0.5088 0.091 Uiso 1 1 calc R . .
C17 C 1.2619(15) 0.9690(6) 0.4886(5) 0.074(3) Uani 1 1 d . . .
H17A H 1.1905 0.9816 0.5253 0.089 Uiso 1 1 calc R . .
H17B H 1.3784 0.9778 0.5018 0.089 Uiso 1 1 calc R . .
C18 C 1.3504(11) 1.0312(7) 0.3881(4) 0.066(3) Uani 1 1 d . . .
H18A H 1.3218 1.0744 0.3573 0.098 Uiso 1 1 calc R . .
H18B H 1.3557 0.9766 0.3672 0.098 Uiso 1 1 calc R . .
H18C H 1.4585 1.0441 0.4069 0.098 Uiso 1 1 calc R . .
C19 C 1.2065(11) 1.1133(6) 0.4633(5) 0.075(3) Uani 1 1 d D . .
H19A H 1.2276 1.1536 0.4289 0.090 Uiso 1 1 calc R . .
H19B H 1.2941 1.1215 0.4953 0.090 Uiso 1 1 calc R . .
C20 C 1.0427(11) 1.1341(7) 0.4926(5) 0.080(3) Uani 1 1 d D . .
H20A H 1.0262 1.0973 0.5295 0.097 Uiso 1 1 calc R . .
H20B H 1.0471 1.1925 0.5081 0.097 Uiso 1 1 calc R . .
C21 C 0.7565(15) 1.1201(6) 0.4942(4) 0.066(3) Uani 1 1 d . . .
H21A H 0.7467 1.1724 0.5179 0.099 Uiso 1 1 calc R . .
H21B H 0.7736 1.0735 0.5234 0.099 Uiso 1 1 calc R . .
H21C H 0.6547 1.1107 0.4700 0.099 Uiso 1 1 calc R . .
C22 C 0.8739(13) 1.1945(6) 0.4100(4) 0.068(3) Uani 1 1 d . . .
H22A H 0.7671 1.1885 0.3884 0.102 Uiso 1 1 calc R . .
H22B H 0.9633 1.1961 0.3788 0.102 Uiso 1 1 calc R . .
H22C H 0.8743 1.2466 0.4343 0.102 Uiso 1 1 calc R . .

loop_
_atom_site_aniso_label
_atom_site_aniso_U_11
_atom_site_aniso_U_22
_atom_site_aniso_U_33
_atom_site_aniso_U_23
_atom_site_aniso_U_13
_atom_site_aniso_U_12
K1 0.0312(7) 0.0365(7) 0.0236(6) -0.0024(6) -0.0051(7) -0.0042(7)
Zn1 0.0495(5) 0.0415(4) 0.0338(4) -0.0078(4) 0.0041(6) -0.0171(4)
N1 0.027(3) 0.030(3) 0.023(3) -0.002(2) -0.001(2) 0.003(2)
N2 0.057(4) 0.037(3) 0.037(3) -0.003(3) -0.007(3) 0.003(4)
N3 0.054(4) 0.038(4) 0.071(4) -0.014(3) -0.040(4) 0.006(4)
N4 0.039(4) 0.035(4) 0.064(4) -0.019(3) -0.003(3) -0.005(3)
C1 0.050(6) 0.059(5) 0.076(6) -0.012(5) 0.003(5) -0.008(5)
C2 0.076(7) 0.084(7) 0.050(6) 0.004(5) -0.005(6) 0.003(6)
C3 0.045(4) 0.033(4) 0.033(4) -0.004(3) 0.008(3) -0.006(3)
C4 0.038(5) 0.049(5) 0.044(5) 0.016(4) 0.000(4) -0.008(4)
C5 0.033(4) 0.051(4) 0.043(5) 0.004(4) -0.008(4) 0.009(3)
C6 0.061(6) 0.073(6) 0.035(4) 0.006(4) -0.014(4) 0.011(5)
C7 0.040(4) 0.033(4) 0.026(3) 0.006(3) -0.010(3) -0.001(3)
C8 0.047(5) 0.035(4) 0.042(4) 0.005(3) 0.001(4) -0.003(4)
C9 0.067(6) 0.052(5) 0.047(5) 0.010(4) -0.001(5) -0.025(5)
C10 0.033(4) 0.067(6) 0.046(5) 0.003(4) 0.000(4) -0.012(4)
C11 0.033(4) 0.039(4) 0.030(4) 0.001(3) 0.002(3) 0.001(3)
C12 0.069(6) 0.058(5) 0.039(5) 0.003(4) 0.018(5) 0.005(5)
C13 0.045(4) 0.055(5) 0.039(4) 0.006(4) 0.014(4) 0.020(3)
C14 0.077(7) 0.042(5) 0.089(7) -0.008(5) -0.019(7) -0.005(5)
C15 0.128(10) 0.072(6) 0.044(5) 0.014(5) 0.010(6) 0.011(8)
C16 0.086(7) 0.061(6) 0.081(6) -0.019(5) -0.054(7) 0.021(7)
C17 0.075(7) 0.070(6) 0.078(6) -0.026(5) -0.034(6) -0.004(7)
C18 0.040(5) 0.082(7) 0.074(7) -0.028(6) -0.008(5) -0.006(5)
C19 0.067(7) 0.075(7) 0.084(7) -0.032(6) -0.013(6) 0.000(5)
C20 0.070(7) 0.076(7) 0.095(8) -0.059(6) -0.002(6) -0.008(6)
C21 0.074(6) 0.067(6) 0.057(5) 0.000(4) 0.017(6) -0.026(6)
C22 0.088(8) 0.063(6) 0.054(6) -0.003(5) 0.020(5) -0.010(5)

loop_
_atom_type_symbol
_atom_type_description
_atom_type_scat_dispersion_real
_atom_type_scat_dispersion_imag
_atom_type_scat_source
K K 0.2009 0.2494 'International Tables Vol C Tables 4.2.6.8 and 6.1.1.4'
Zn Zn 0.2839 1.4301 'International Tables Vol C Tables 4.2.6.8 and 6.1.1.4'
N N 0.0061 0.0033 'International Tables Vol C Tables 4.2.6.8 and 6.1.1.4'
C C 0.0033 0.0016 'International Tables Vol C Tables 4.2.6.8 and 6.1.1.4'
H H 0.0000 0.0000 'International Tables Vol C Tables 4.2.6.8 and 6.1.1.4'

loop_
_geom_angle_atom_site_label_1
_geom_angle_atom_site_label_2
_geom_angle_atom_site_label_3
_geom_angle
_geom_angle_site_symmetry_1
_geom_angle_site_symmetry_3
_geom_angle_publ_flag
N1 K1 N2 127.24(16) . . ?
N1 K1 N3 127.8(2) . . ?
N2 K1 N3 63.15(19) . . ?
N1 K1 N4 128.65(19) . . ?
N2 K1 N4 103.08(19) . . ?
N3 K1 N4 63.31(19) . . ?
N1 K1 C3 70.78(17) . . ?
N2 K1 C3 85.7(2) . . ?
N3 K1 C3 148.9(2) . . ?
N4 K1 C3 128.92(19) . . ?
N1 K1 Zn1 35.80(11) . . ?
N2 K1 Zn1 104.09(13) . . ?
N3 K1 Zn1 148.61(15) . . ?
N4 K1 Zn1 146.45(14) . . ?
C3 K1 Zn1 35.93(13) . . ?
N1 Zn1 C3 115.9(2) . . ?
N1 Zn1 C1 124.8(3) . . ?
C3 Zn1 C1 119.2(3) . . ?
N1 Zn1 K1 55.24(14) . . ?
C3 Zn1 K1 62.8(2) . . ?
C1 Zn1 K1 162.0(3) . . ?
C7 N1 C11 116.5(5) . . ?
C7 N1 Zn1 115.9(4) . . ?
C11 N1 Zn1 114.3(4) . . ?
C7 N1 K1 108.9(4) . . ?
C11 N1 K1 108.4(4) . . ?
Zn1 N1 K1 88.96(17) . . ?
C15 N2 C14 110.4(8) . . ?
C15 N2 C16 114.1(8) . . ?
C14 N2 C16 108.9(8) . . ?
C15 N2 K1 92.7(5) . . ?
C14 N2 K1 117.3(5) . . ?
C16 N2 K1 112.8(5) . . ?
C19 N3 C17 110.5(7) . . ?
C19 N3 C18 107.7(7) . . ?
C17 N3 C18 112.9(8) . . ?
C19 N3 K1 111.1(5) . . ?
C17 N3 K1 111.8(5) . . ?
C18 N3 K1 102.5(4) . . ?
C22 N4 C20 114.1(8) . . ?
C22 N4 C21 108.9(7) . . ?
C20 N4 C21 104.2(7) . . ?
C22 N4 K1 105.2(5) . . ?
C20 N4 K1 111.7(5) . . ?
C21 N4 K1 112.8(5) . . ?
C2 C1 Zn1 114.9(7) . . ?
C2 C1 H1A 108.5 . . ?
Zn1 C1 H1A 108.5 . . ?
C2 C1 H1B 108.5 . . ?
Zn1 C1 H1B 108.5 . . ?
H1A C1 H1B 107.5 . . ?
C1 C2 H2A 109.5 . . ?
C1 C2 H2B 109.5 . . ?
H2A C2 H2B 109.5 . . ?
C1 C2 H2C 109.5 . . ?
H2A C2 H2C 109.5 . . ?
H2B C2 H2C 109.5 . . ?
C4 C3 Zn1 112.4(5) . . ?
C4 C3 K1 166.1(5) . . ?
Zn1 C3 K1 81.3(2) . . ?
C4 C3 H3A 109.1 . . ?
Zn1 C3 H3A 109.1 . . ?
K1 C3 H3A 62.4 . . ?
C4 C3 H3B 109.1 . . ?
Zn1 C3 H3B 109.1 . . ?
K1 C3 H3B 66.1 . . ?
H3A C3 H3B 107.8 . . ?
C3 C4 H4A 109.5 . . ?
C3 C4 H4B 109.5 . . ?
H4A C4 H4B 109.5 . . ?
C3 C4 H4C 109.5 . . ?
H4A C4 H4C 109.5 . . ?
H4B C4 H4C 109.5 . . ?
C7 C5 H5A 109.5 . . ?
C7 C5 H5B 109.5 . . ?
H5A C5 H5B 109.5 . . ?
C7 C5 H5C 109.5 . . ?
H5A C5 H5C 109.5 . . ?
H5B C5 H5C 109.5 . . ?
C7 C6 H6A 109.5 . . ?
C7 C6 H6B 109.5 . . ?
H6A C6 H6B 109.5 . . ?
C7 C6 H6C 109.5 . . ?
H6A C6 H6C 109.5 . . ?
H6B C6 H6C 109.5 . . ?
N1 C7 C8 111.3(6) . . ?
N1 C7 C5 107.6(5) . . ?
C8 C7 C5 107.3(6) . . ?
N1 C7 C6 114.9(6) . . ?
C8 C7 C6 109.5(6) . . ?
C5 C7 C6 105.8(6) . . ?
C9 C8 C7 112.7(6) . . ?
C9 C8 H8A 109.1 . . ?
C7 C8 H8A 109.1 . . ?
C9 C8 H8B 109.1 . . ?
C7 C8 H8B 109.1 . . ?
H8A C8 H8B 107.8 . . ?
C8 C9 C10 109.6(6) . . ?
C8 C9 H9A 109.8 . . ?
C10 C9 H9A 109.8 . . ?
C8 C9 H9B 109.8 . . ?
C10 C9 H9B 109.8 . . ?
H9A C9 H9B 108.2 . . ?
C9 C10 C11 111.4(6) . . ?
C9 C10 H10A 109.4 . . ?
C11 C10 H10A 109.4 . . ?
C9 C10 H10B 109.4 . . ?
C11 C10 H10B 109.4 . . ?
H10A C10 H10B 108.0 . . ?
N1 C11 C13 107.9(5) . . ?
N1 C11 C12 117.4(6) . . ?
C13 C11 C12 104.9(6) . . ?
N1 C11 C10 110.6(6) . . ?
C13 C11 C10 107.1(6) . . ?
C12 C11 C10 108.3(6) . . ?
C11 C12 H12A 109.5 . . ?
C11 C12 H12B 109.5 . . ?
H12A C12 H12B 109.5 . . ?
C11 C12 H12C 109.5 . . ?
H12A C12 H12C 109.5 . . ?
H12B C12 H12C 109.5 . . ?
C11 C13 H13A 109.5 . . ?
C11 C13 H13B 109.5 . . ?
H13A C13 H13B 109.5 . . ?
C11 C13 H13C 109.5 . . ?
H13A C13 H13C 109.5 . . ?
H13B C13 H13C 109.5 . . ?
N2 C14 H14A 109.5 . . ?
N2 C14 H14B 109.5 . . ?
H14A C14 H14B 109.5 . . ?
N2 C14 H14C 109.5 . . ?
H14A C14 H14C 109.5 . . ?
H14B C14 H14C 109.5 . . ?
N2 C15 H15A 109.5 . . ?
N2 C15 H15B 109.5 . . ?
H15A C15 H15B 109.5 . . ?
N2 C15 H15C 109.5 . . ?
H15A C15 H15C 109.5 . . ?
H15B C15 H15C 109.5 . . ?
N2 C16 C17 115.3(8) . . ?
N2 C16 H16A 108.4 . . ?
C17 C16 H16A 108.4 . . ?
N2 C16 H16B 108.4 . . ?
C17 C16 H16B 108.4 . . ?
H16A C16 H16B 107.5 . . ?
N3 C17 C16 115.0(7) . . ?
N3 C17 H17A 108.5 . . ?
C16 C17 H17A 108.5 . . ?
N3 C17 H17B 108.5 . . ?
C16 C17 H17B 108.5 . . ?
H17A C17 H17B 107.5 . . ?
N3 C18 H18A 109.5 . . ?
N3 C18 H18B 109.5 . . ?
H18A C18 H18B 109.5 . . ?
N3 C18 H18C 109.5 . . ?
H18A C18 H18C 109.5 . . ?
H18B C18 H18C 109.5 . . ?
N3 C19 C20 116.0(8) . . ?
N3 C19 H19A 108.3 . . ?
C20 C19 H19A 108.3 . . ?
N3 C19 H19B 108.3 . . ?
C20 C19 H19B 108.3 . . ?
H19A C19 H19B 107.4 . . ?
N4 C20 C19 115.4(8) . . ?
N4 C20 H20A 108.4 . . ?
C19 C20 H20A 108.4 . . ?
N4 C20 H20B 108.4 . . ?
C19 C20 H20B 108.4 . . ?
H20A C20 H20B 107.5 . . ?
N4 C21 H21A 109.5 . . ?
N4 C21 H21B 109.5 . . ?
H21A C21 H21B 109.5 . . ?
N4 C21 H21C 109.5 . . ?
H21A C21 H21C 109.5 . . ?
H21B C21 H21C 109.5 . . ?
N4 C22 H22A 109.5 . . ?
N4 C22 H22B 109.5 . . ?
H22A C22 H22B 109.5 . . ?
N4 C22 H22C 109.5 . . ?
H22A C22 H22C 109.5 . . ?
H22B C22 H22C 109.5 . . ?

loop_
_geom_bond_atom_site_label_1
_geom_bond_atom_site_label_2
_geom_bond_distance
_geom_bond_site_symmetry_2
_geom_bond_publ_flag
K1 N1 2.833(5) . ?
K1 N2 2.877(6) . ?
K1 N3 2.900(6) . ?
K1 N4 2.912(6) . ?
K1 C3 3.102(7) . ?
K1 Zn1 3.4483(16) . ?
Zn1 N1 2.017(5) . ?
Zn1 C3 2.047(7) . ?
Zn1 C1 2.052(9) . ?
N1 C7 1.463(8) . ?
N1 C11 1.467(8) . ?
N2 C15 1.428(12) . ?
N2 C14 1.462(10) . ?
N2 C16 1.470(13) . ?
N3 C19 1.459(11) . ?
N3 C17 1.476(11) . ?
N3 C18 1.479(11) . ?
N4 C22 1.418(11) . ?
N4 C20 1.468(11) . ?
N4 C21 1.470(12) . ?
C1 C2 1.437(14) . ?
C1 H1A 0.9900 . ?
C1 H1B 0.9900 . ?
C2 H2A 0.9800 . ?
C2 H2B 0.9800 . ?
C2 H2C 0.9800 . ?
C3 C4 1.534(10) . ?
C3 H3A 0.9900 . ?
C3 H3B 0.9900 . ?
C4 H4A 0.9800 . ?
C4 H4B 0.9800 . ?
C4 H4C 0.9800 . ?
C5 C7 1.531(10) . ?
C5 H5A 0.9800 . ?
C5 H5B 0.9800 . ?
C5 H5C 0.9800 . ?
C6 C7 1.550(9) . ?
C6 H6A 0.9800 . ?
C6 H6B 0.9800 . ?
C6 H6C 0.9800 . ?
C7 C8 1.527(10) . ?
C8 C9 1.516(12) . ?
C8 H8A 0.9900 . ?
C8 H8B 0.9900 . ?
C9 C10 1.542(12) . ?
C9 H9A 0.9900 . ?
C9 H9B 0.9900 . ?
C10 C11 1.559(10) . ?
C10 H10A 0.9900 . ?
C10 H10B 0.9900 . ?
C11 C13 1.539(10) . ?
C11 C12 1.545(10) . ?
C12 H12A 0.9800 . ?
C12 H12B 0.9800 . ?
C12 H12C 0.9800 . ?
C13 H13A 0.9800 . ?
C13 H13B 0.9800 . ?
C13 H13C 0.9800 . ?
C14 H14A 0.9800 . ?
C14 H14B 0.9800 . ?
C14 H14C 0.9800 . ?
C15 H15A 0.9800 . ?
C15 H15B 0.9800 . ?
C15 H15C 0.9800 . ?
C16 C17 1.491(12) . ?
C16 H16A 0.9900 . ?
C16 H16B 0.9900 . ?
C17 H17A 0.9900 . ?
C17 H17B 0.9900 . ?
C18 H18A 0.9800 . ?
C18 H18B 0.9800 . ?
C18 H18C 0.9800 . ?
C19 C20 1.497(5) . ?
C19 H19A 0.9900 . ?
C19 H19B 0.9900 . ?
C20 H20A 0.9900 . ?
C20 H20B 0.9900 . ?
C21 H21A 0.9800 . ?
C21 H21B 0.9800 . ?
C21 H21C 0.9800 . ?
C22 H22A 0.9800 . ?
C22 H22B 0.9800 . ?
C22 H22C 0.9800 . ?

loop_
_geom_torsion_atom_site_label_1
_geom_torsion_atom_site_label_2
_geom_torsion_atom_site_label_3
_geom_torsion_atom_site_label_4
_geom_torsion
_geom_torsion_site_symmetry_1
_geom_torsion_site_symmetry_2
_geom_torsion_site_symmetry_3
_geom_torsion_site_symmetry_4
_geom_torsion_publ_flag
N2 K1 Zn1 N1 -135.9(2) . . . . ?
N3 K1 Zn1 N1 -74.8(3) . . . . ?
N4 K1 Zn1 N1 80.9(3) . . . . ?
C3 K1 Zn1 N1 162.6(3) . . . . ?
N1 K1 Zn1 C3 -162.6(3) . . . . ?
N2 K1 Zn1 C3 61.5(3) . . . . ?
N3 K1 Zn1 C3 122.6(4) . . . . ?
N4 K1 Zn1 C3 -81.7(4) . . . . ?
N1 K1 Zn1 C1 96.4(9) . . . . ?
N2 K1 Zn1 C1 -39.6(9) . . . . ?
N3 K1 Zn1 C1 21.6(10) . . . . ?
N4 K1 Zn1 C1 177.2(9) . . . . ?
C3 K1 Zn1 C1 -101.0(9) . . . . ?
C3 Zn1 N1 C7 -93.4(5) . . . . ?
C1 Zn1 N1 C7 91.4(5) . . . . ?
K1 Zn1 N1 C7 -110.5(4) . . . . ?
C3 Zn1 N1 C11 127.0(4) . . . . ?
C1 Zn1 N1 C11 -48.3(6) . . . . ?
K1 Zn1 N1 C11 109.8(4) . . . . ?
C3 Zn1 N1 K1 17.2(3) . . . . ?
C1 Zn1 N1 K1 -158.1(3) . . . . ?
N2 K1 N1 C7 175.0(4) . . . . ?
N3 K1 N1 C7 -102.4(4) . . . . ?
N4 K1 N1 C7 -18.6(5) . . . . ?
C3 K1 N1 C7 106.4(4) . . . . ?
Zn1 K1 N1 C7 117.1(4) . . . . ?
N2 K1 N1 C11 -57.4(5) . . . . ?
N3 K1 N1 C11 25.2(5) . . . . ?
N4 K1 N1 C11 109.0(4) . . . . ?
C3 K1 N1 C11 -126.0(4) . . . . ?
Zn1 K1 N1 C11 -115.3(5) . . . . ?
N2 K1 N1 Zn1 57.9(3) . . . . ?
N3 K1 N1 Zn1 140.53(19) . . . . ?
N4 K1 N1 Zn1 -135.7(2) . . . . ?
C3 K1 N1 Zn1 -10.70(19) . . . . ?
N1 K1 N2 C15 -136.6(6) . . . . ?
N3 K1 N2 C15 104.9(6) . . . . ?
N4 K1 N2 C15 54.3(6) . . . . ?
C3 K1 N2 C15 -74.7(6) . . . . ?
Zn1 K1 N2 C15 -105.8(6) . . . . ?
N1 K1 N2 C14 -22.0(8) . . . . ?
N3 K1 N2 C14 -140.5(8) . . . . ?
N4 K1 N2 C14 168.9(7) . . . . ?
C3 K1 N2 C14 39.9(7) . . . . ?
Zn1 K1 N2 C14 8.8(7) . . . . ?
N1 K1 N2 C16 105.8(6) . . . . ?
N3 K1 N2 C16 -12.8(6) . . . . ?
N4 K1 N2 C16 -63.4(6) . . . . ?
C3 K1 N2 C16 167.6(6) . . . . ?
Zn1 K1 N2 C16 136.5(6) . . . . ?
N1 K1 N3 C19 104.3(6) . . . . ?
N2 K1 N3 C19 -137.9(7) . . . . ?
N4 K1 N3 C19 -15.3(6) . . . . ?
C3 K1 N3 C19 -137.2(6) . . . . ?
Zn1 K1 N3 C19 149.9(5) . . . . ?
N1 K1 N3 C17 -131.7(6) . . . . ?
N2 K1 N3 C17 -14.0(6) . . . . ?
N4 K1 N3 C17 108.6(6) . . . . ?
C3 K1 N3 C17 -13.2(8) . . . . ?
Zn1 K1 N3 C17 -86.2(7) . . . . ?
N1 K1 N3 C18 -10.5(6) . . . . ?
N2 K1 N3 C18 107.3(6) . . . . ?
N4 K1 N3 C18 -130.1(6) . . . . ?
C3 K1 N3 C18 108.0(6) . . . . ?
Zn1 K1 N3 C18 35.1(7) . . . . ?
N1 K1 N4 C22 -5.5(6) . . . . ?
N2 K1 N4 C22 163.4(6) . . . . ?
N3 K1 N4 C22 112.9(6) . . . . ?
C3 K1 N4 C22 -101.5(6) . . . . ?
Zn1 K1 N4 C22 -53.2(7) . . . . ?
N1 K1 N4 C20 -129.9(6) . . . . ?
N2 K1 N4 C20 39.0(7) . . . . ?
N3 K1 N4 C20 -11.5(6) . . . . ?
C3 K1 N4 C20 134.1(6) . . . . ?
Zn1 K1 N4 C20 -177.6(5) . . . . ?
N1 K1 N4 C21 113.0(6) . . . . ?
N2 K1 N4 C21 -78.0(6) . . . . ?
N3 K1 N4 C21 -128.6(6) . . . . ?
C3 K1 N4 C21 17.1(7) . . . . ?
Zn1 K1 N4 C21 65.3(7) . . . . ?
N1 Zn1 C1 C2 -112.0(7) . . . . ?
C3 Zn1 C1 C2 72.9(9) . . . . ?
K1 Zn1 C1 C2 164.3(6) . . . . ?
N1 Zn1 C3 C4 166.2(5) . . . . ?
C1 Zn1 C3 C4 -18.2(7) . . . . ?
K1 Zn1 C3 C4 -177.9(6) . . . . ?
N1 Zn1 C3 K1 -15.8(3) . . . . ?
C1 Zn1 C3 K1 159.7(3) . . . . ?
N1 K1 C3 C4 -177(2) . . . . ?
N2 K1 C3 C4 51(2) . . . . ?
N3 K1 C3 C4 50(2) . . . . ?
N4 K1 C3 C4 -53(2) . . . . ?
Zn1 K1 C3 C4 172(2) . . . . ?
N1 K1 C3 Zn1 10.67(19) . . . . ?
N2 K1 C3 Zn1 -121.3(2) . . . . ?
N3 K1 C3 Zn1 -122.0(4) . . . . ?
N4 K1 C3 Zn1 135.3(2) . . . . ?
C11 N1 C7 C8 -52.2(7) . . . . ?
Zn1 N1 C7 C8 169.0(4) . . . . ?
K1 N1 C7 C8 70.7(6) . . . . ?
C11 N1 C7 C5 -169.5(5) . . . . ?
Zn1 N1 C7 C5 51.7(6) . . . . ?
K1 N1 C7 C5 -46.6(6) . . . . ?
C11 N1 C7 C6 73.0(8) . . . . ?
Zn1 N1 C7 C6 -65.8(7) . . . . ?
K1 N1 C7 C6 -164.2(5) . . . . ?
N1 C7 C8 C9 52.9(8) . . . . ?
C5 C7 C8 C9 170.3(6) . . . . ?
C6 C7 C8 C9 -75.3(8) . . . . ?
C7 C8 C9 C10 -54.9(9) . . . . ?
C8 C9 C10 C11 54.5(9) . . . . ?
C7 N1 C11 C13 169.0(6) . . . . ?
Zn1 N1 C11 C13 -51.5(6) . . . . ?
K1 N1 C11 C13 45.9(6) . . . . ?
C7 N1 C11 C12 -72.8(8) . . . . ?
Zn1 N1 C11 C12 66.7(7) . . . . ?
K1 N1 C11 C12 164.1(5) . . . . ?
C7 N1 C11 C10 52.2(7) . . . . ?
Zn1 N1 C11 C10 -168.4(4) . . . . ?
K1 N1 C11 C10 -71.0(6) . . . . ?
C9 C10 C11 N1 -52.4(8) . . . . ?
C9 C10 C11 C13 -169.8(6) . . . . ?
C9 C10 C11 C12 77.5(8) . . . . ?
C15 N2 C16 C17 -64.1(11) . . . . ?
C14 N2 C16 C17 172.1(9) . . . . ?
K1 N2 C16 C17 40.1(11) . . . . ?
C19 N3 C17 C16 165.4(10) . . . . ?
C18 N3 C17 C16 -73.9(12) . . . . ?
K1 N3 C17 C16 41.1(12) . . . . ?
N2 C16 C17 N3 -57.2(14) . . . . ?
C17 N3 C19 C20 -81.6(12) . . . . ?
C18 N3 C19 C20 154.6(9) . . . . ?
K1 N3 C19 C20 43.1(11) . . . . ?
C22 N4 C20 C19 -80.6(11) . . . . ?
C21 N4 C20 C19 160.8(9) . . . . ?
K1 N4 C20 C19 38.7(11) . . . . ?
N3 C19 C20 N4 -58.5(14) . . . . ?
